data_7038090
loop_
_publ_author_name
'Perl, David'
'Bisset, Sean W.'
'Telfer, Shane G.'

_publ_section_title
;
 Postcomplexation synthetic routes to dipyrrin complexes.
;
_journal_issue 6
_journal_name_full 'Dalton transactions (Cambridge, England : 2003)'
_journal_page_first 2440
_journal_page_last 2443
_journal_paper_doi 10.1039/c5dt04466a
_journal_volume 45
_journal_year 2016
_chemical_formula_sum 'C27 H31 N4 O7 Re'
_chemical_formula_weight 709.76
_space_group_crystal_system triclinic
_space_group_IT_number 2
_space_group_name_Hall '-P 1'
_space_group_name_H-M_alt 'P -1'
_symmetry_space_group_name_Hall '-P 1'
_symmetry_space_group_name_H-M 'P -1'
_atom_sites_solution_hydrogens geom
_audit_creation_method SHELXL-2014/7
_audit_update_record
;
2016-01-14 deposited with the CCDC.
2016-01-15 downloaded from the CCDC.
;
_cell_angle_alpha 71.212(5)
_cell_angle_beta 86.959(6)
_cell_angle_gamma 86.737(6)
_cell_formula_units_Z 4
_cell_length_a 14.060(2)
_cell_length_b 14.919(2)
_cell_length_c 14.956(2)
_cell_measurement_temperature 293(2)
_cell_measurement_theta_max 56.0
_cell_measurement_theta_min 6.6
_cell_volume 2963.2(7)
_computing_cell_refinement 'FSProcess in Process-Auto (Rigaku, 1998)'
_computing_data_collection 'CrystalClear (Rigaku, 2005)'
_computing_data_reduction 'FSProcess in Process-Auto (Rigaku, 1998)'
_computing_molecular_graphics 'OLEX (Dolomanov, 2003) and SXGRAPH in WinGX v2013.1'
_computing_publication_material 'SHELXL-13 (Sheldrick, 2013)'
_computing_structure_refinement 'SHELXL-2013 (Sheldrick, 2013)'
_computing_structure_solution 'SHELXS-2013 (Sheldrick, 2013)'
_diffrn_ambient_temperature 293(2)
_diffrn_detector_area_resol_mean 10
_diffrn_measured_fraction_theta_full 0.966
_diffrn_measured_fraction_theta_max 0.966
_diffrn_measurement_device_type 'Rigaku Spider'
_diffrn_measurement_method \w-scans
_diffrn_radiation_type CuK\a
_diffrn_radiation_wavelength 1.54187
_diffrn_reflns_av_R_equivalents 0.0985
_diffrn_reflns_av_unetI/netI 0.1517
_diffrn_reflns_laue_measured_fraction_full 0.966
_diffrn_reflns_laue_measured_fraction_max 0.966
_diffrn_reflns_limit_h_max 15
_diffrn_reflns_limit_h_min -13
_diffrn_reflns_limit_k_max 16
_diffrn_reflns_limit_k_min -16
_diffrn_reflns_limit_l_max 16
_diffrn_reflns_limit_l_min -16
_diffrn_reflns_number 26094
_diffrn_reflns_point_group_measured_fraction_full 0.966
_diffrn_reflns_point_group_measured_fraction_max 0.966
_diffrn_reflns_theta_full 58.934
_diffrn_reflns_theta_max 58.934
_diffrn_reflns_theta_min 6.641
_diffrn_source 'Rigaku MM007 rotating anode'
_exptl_absorpt_coefficient_mu 8.432
_exptl_absorpt_correction_T_max 1.000
_exptl_absorpt_correction_T_min 0.511
_exptl_absorpt_correction_type multi-scan
_exptl_absorpt_process_details '(ABSCOR; Higashi, 1995)'
_exptl_crystal_colour Yellow
_exptl_crystal_density_diffrn 1.591
_exptl_crystal_density_method 'not measured'
_exptl_crystal_description Plate
_exptl_crystal_F_000 1408
_exptl_crystal_size_max 0.35
_exptl_crystal_size_mid 0.30
_exptl_crystal_size_min 0.05
_refine_diff_density_max 1.696
_refine_diff_density_min -1.116
_refine_diff_density_rms 0.200
_refine_ls_extinction_coef 0.0013(2)
_refine_ls_extinction_expression Fc^*^=kFc[1+0.001xFc^2^\l^3^/sin(2\q)]^-1/4^
_refine_ls_extinction_method 'SHELXL-2014/7 (Sheldrick 2014'
_refine_ls_goodness_of_fit_ref 1.121
_refine_ls_hydrogen_treatment constr
_refine_ls_matrix_type full
_refine_ls_number_parameters 704
_refine_ls_number_reflns 8224
_refine_ls_number_restraints 408
_refine_ls_restrained_S_all 1.112
_refine_ls_R_factor_all 0.2322
_refine_ls_R_factor_gt 0.1273
_refine_ls_shift/su_max 0.000
_refine_ls_shift/su_mean 0.000
_refine_ls_structure_factor_coef Fsqd
_refine_ls_weighting_details 'w=1/[\s^2^(Fo^2^)+(0.2000P)^2^] where P=(Fo^2^+2Fc^2^)/3'
_refine_ls_weighting_scheme calc
_refine_ls_wR_factor_gt 0.3068
_refine_ls_wR_factor_ref 0.4031
_reflns_Friedel_coverage 0.000
_reflns_number_gt 3455
_reflns_number_total 8224
_reflns_threshold_expression 'I > 2\s(I)'
_cod_data_source_file c5dt04466a2.cif
_cod_data_source_block CCDC1423385
_cod_depositor_comments 'Adding full bibliography for 7038083--7038090.cif.'
_cod_original_cell_volume 2963.3(7)
_cod_original_formula_sum 'C27 H31 N4 O7 Re1'
_cod_database_code 7038090
_shelx_shelxl_version_number 2014/7
_shelx_space_group_comment
;
The symmetry employed for this shelxl refinement is uniquely defined
by the following loop, which should always be used as a source of
symmetry information in preference to the above space-group names.
They are only intended as comments.
;

loop_
_space_group_symop_operation_xyz
'x, y, z'
'-x, -y, -z'

loop_
_atom_site_label
_atom_site_type_symbol
_atom_site_fract_x
_atom_site_fract_y
_atom_site_fract_z
_atom_site_U_iso_or_equiv
_atom_site_adp_type
_atom_site_occupancy
_atom_site_site_symmetry_order
_atom_site_calc_flag
_atom_site_refinement_flags_posn
_atom_site_refinement_flags_adp
Re10 Re 0.06343(9) 0.62969(8) 0.18784(8) 0.1008(7) Uani 1 1 d . U
N101 N -0.0341(14) 0.7499(15) 0.1512(12) 0.089(4) Uani 1 1 d . U
C102 C -0.1124(17) 0.7806(19) 0.0978(15) 0.091(4) Uani 1 1 d . U
H102 H -0.1396 0.7403 0.0711 0.109 Uiso 1 1 calc R U
C103 C -0.150(2) 0.867(2) 0.084(3) 0.157(14) Uani 1 1 d . .
H103 H -0.2006 0.8969 0.0467 0.188 Uiso 1 1 calc R U
C104 C -0.096(2) 0.900(2) 0.1367(17) 0.106(9) Uani 1 1 d . .
H104 H -0.1052 0.9595 0.1443 0.128 Uiso 1 1 calc R U
C105 C -0.0223(17) 0.8328(17) 0.1794(15) 0.089(4) Uani 1 1 d . U
C106 C 0.0475(17) 0.8389(17) 0.2436(15) 0.088(4) Uani 1 1 d . U
C107 C 0.0626(17) 0.7552(17) 0.3253(16) 0.087(4) Uani 1 1 d . U
C108 C 0.0700(19) 0.740(2) 0.419(2) 0.127(10) Uani 1 1 d . .
H108 H 0.0695 0.7865 0.4479 0.152 Uiso 1 1 calc R U
C109 C 0.0789(19) 0.638(2) 0.4663(18) 0.119(10) Uani 1 1 d . .
H109 H 0.0867 0.6061 0.5302 0.143 Uiso 1 1 calc R U
C110 C 0.0733(17) 0.6032(18) 0.3983(16) 0.090(4) Uani 1 1 d . U
H110 H 0.0767 0.5382 0.4088 0.108 Uiso 1 1 calc R U
N111 N 0.0627(13) 0.6641(14) 0.3141(11) 0.086(4) Uani 1 1 d . U
C112 C 0.1496(17) 0.5296(13) 0.2307(14) 0.070(5) Uani 1 1 d . U
O113 O 0.2178(16) 0.4702(14) 0.2544(15) 0.150(8) Uani 1 1 d . U
C114 C -0.025(2) 0.5436(18) 0.2383(18) 0.104(8) Uani 1 1 d . U
O115 O -0.0890(14) 0.4846(13) 0.2722(15) 0.144(8) Uani 1 1 d . U
C116 C 0.058(2) 0.6037(18) 0.063(2) 0.108(9) Uani 1 1 d . U
O117 O 0.050(2) 0.5922(17) -0.0043(16) 0.187(11) Uani 1 1 d . U
N118 N 0.1667(16) 0.7370(14) 0.1283(14) 0.097(5) Uani 1 1 d . U
C119 C 0.165(2) 0.7998(19) 0.0465(18) 0.118(7) Uani 1 1 d . U
H119 H 0.1164 0.7996 0.0071 0.141 Uiso 1 1 calc R U
C120 C 0.235(2) 0.8700(19) 0.0123(19) 0.119(8) Uani 1 1 d . U
H120 H 0.2301 0.9140 -0.0478 0.143 Uiso 1 1 calc R U
C121 C 0.305(2) 0.873(2) 0.065(2) 0.125(8) Uani 1 1 d . U
H121 H 0.3494 0.9205 0.0436 0.150 Uiso 1 1 calc R U
C122 C 0.314(2) 0.8079(18) 0.1502(18) 0.112(7) Uani 1 1 d . U
H122 H 0.3645 0.8070 0.1879 0.134 Uiso 1 1 calc R U
C123 C 0.2453(19) 0.7429(16) 0.1796(18) 0.101(6) Uani 1 1 d . U
H123 H 0.2512 0.6981 0.2392 0.121 Uiso 1 1 calc R U
N124 N 0.0884(19) 0.9182(14) 0.2394(17) 0.152(7) Uani 1 1 d D U
C125 C 0.071(2) 1.003(2) 0.159(2) 0.200(10) Uani 1 1 d D U
H12A H 0.0238 0.9913 0.1204 0.240 Uiso 1 1 calc R U
H12B H 0.1297 1.0186 0.1211 0.240 Uiso 1 1 calc R U
C126 C 0.038(3) 1.086(2) 0.189(3) 0.259(12) Uani 1 1 d D U
H12C H 0.0457 1.0703 0.2568 0.311 Uiso 1 1 calc R U
H12D H 0.0775 1.1391 0.1575 0.311 Uiso 1 1 calc R U
O127 O -0.058(2) 1.114(2) 0.169(2) 0.283(11) Uani 1 1 d D U
C128 C -0.104(3) 1.178(3) 0.217(3) 0.308(13) Uani 1 1 d D U
H12E H -0.1614 1.2059 0.1842 0.369 Uiso 1 1 calc R U
H12F H -0.1227 1.1406 0.2805 0.369 Uiso 1 1 calc R U
C129 C -0.049(3) 1.255(3) 0.223(3) 0.317(13) Uani 1 1 d D U
H12G H -0.0074 1.2795 0.1677 0.381 Uiso 1 1 calc R U
H12H H -0.0898 1.3064 0.2318 0.381 Uiso 1 1 calc R U
O130 O 0.003(3) 1.212(2) 0.302(2) 0.315(11) Uani 1 1 d D U
C131 C 0.076(3) 1.262(3) 0.322(3) 0.305(13) Uani 1 1 d D U
H13A H 0.1258 1.2687 0.2727 0.366 Uiso 1 1 calc R U
H13B H 0.0508 1.3247 0.3171 0.366 Uiso 1 1 calc R U
C132 C 0.118(3) 1.225(3) 0.407(3) 0.303(13) Uani 1 1 d D U
H13C H 0.0702 1.2026 0.4568 0.364 Uiso 1 1 calc R U
H13D H 0.1532 1.2734 0.4198 0.364 Uiso 1 1 calc R U
O133 O 0.179(3) 1.152(2) 0.402(2) 0.317(12) Uani 1 1 d D U
C134 C 0.200(4) 1.087(3) 0.486(3) 0.296(12) Uani 1 1 d D U
H13E H 0.2375 1.1160 0.5207 0.356 Uiso 1 1 calc R U
H13F H 0.1417 1.0668 0.5220 0.356 Uiso 1 1 calc R U
C135 C 0.249(3) 1.011(3) 0.477(3) 0.271(12) Uani 1 1 d D U
H13G H 0.2723 0.9761 0.5387 0.326 Uiso 1 1 calc R U
H13H H 0.3043 1.0340 0.4361 0.326 Uiso 1 1 calc R U
O136 O 0.206(2) 0.9410(16) 0.4407(18) 0.231(9) Uani 1 1 d D U
C137 C 0.139(2) 0.968(2) 0.376(2) 0.193(9) Uani 1 1 d D U
H13I H 0.1359 1.0363 0.3488 0.232 Uiso 1 1 calc R U
H13J H 0.0771 0.9481 0.4064 0.232 Uiso 1 1 calc R U
C138 C 0.163(2) 0.922(2) 0.2994(19) 0.171(9) Uani 1 1 d D U
H13K H 0.2146 0.9558 0.2596 0.205 Uiso 1 1 calc R U
H13L H 0.1867 0.8576 0.3299 0.205 Uiso 1 1 calc R U
Re20 Re 0.53660(9) 0.87388(8) 0.32272(8) 0.0988(7) Uani 1 1 d . U
N201 N 0.4577(15) 0.7538(13) 0.3487(13) 0.094(5) Uani 1 1 d . U
C202 C 0.374(2) 0.7262(19) 0.4081(16) 0.097(8) Uani 1 1 d . .
H202 H 0.3417 0.7677 0.4352 0.116 Uiso 1 1 calc R U
C203 C 0.3438(19) 0.6394(18) 0.4233(18) 0.106(9) Uani 1 1 d . .
H203 H 0.2930 0.6096 0.4616 0.127 Uiso 1 1 calc R U
C204 C 0.4099(18) 0.6041(16) 0.3652(16) 0.092(5) Uani 1 1 d . U
H204 H 0.4080 0.5450 0.3573 0.110 Uiso 1 1 calc R U
C205 C 0.4794(17) 0.6728(15) 0.3212(16) 0.086(4) Uani 1 1 d . U
C206 C 0.5521(18) 0.6729(16) 0.2527(16) 0.086(4) Uani 1 1 d . U
C207 C 0.5754(16) 0.7602(16) 0.1784(15) 0.077(4) Uani 1 1 d . U
C208 C 0.5888(16) 0.7679(18) 0.0843(16) 0.092(5) Uani 1 1 d . U
H208 H 0.5977 0.7198 0.0573 0.111 Uiso 1 1 calc R U
C209 C 0.5857(17) 0.8661(19) 0.039(2) 0.104(9) Uani 1 1 d . .
H209 H 0.5927 0.8960 -0.0254 0.125 Uiso 1 1 calc R U
C210 C 0.571(2) 0.911(2) 0.105(2) 0.119(10) Uani 1 1 d . .
H210 H 0.5685 0.9762 0.0915 0.143 Uiso 1 1 calc R U
N211 N 0.5607(12) 0.8463(13) 0.1932(11) 0.072(4) Uani 1 1 d . U
C212 C 0.612(2) 0.9736(18) 0.292(2) 0.125(10) Uani 1 1 d . U
O213 O 0.6741(15) 1.0348(12) 0.2753(16) 0.154(8) Uani 1 1 d . U
C214 C 0.4475(19) 0.9649(17) 0.2726(16) 0.089(7) Uani 1 1 d . U
O215 O 0.3820(14) 1.0253(14) 0.2350(15) 0.139(7) Uani 1 1 d . U
C216 C 0.509(2) 0.8887(15) 0.4513(18) 0.099(8) Uani 1 1 d . U
O217 O 0.4903(18) 0.8957(15) 0.5216(14) 0.160(9) Uani 1 1 d . U
N218 N 0.6471(15) 0.7644(12) 0.3734(13) 0.087(5) Uani 1 1 d . U
C219 C 0.6450(19) 0.6913(16) 0.4514(16) 0.099(6) Uani 1 1 d . U
H219 H 0.5881 0.6838 0.4873 0.119 Uiso 1 1 calc R U
C220 C 0.7171(19) 0.6244(17) 0.4861(18) 0.111(7) Uani 1 1 d . U
H220 H 0.7087 0.5760 0.5431 0.134 Uiso 1 1 calc R U
C221 C 0.798(2) 0.631(2) 0.4368(19) 0.120(7) Uani 1 1 d . U
H221 H 0.8468 0.5848 0.4553 0.144 Uiso 1 1 calc R U
C222 C 0.807(2) 0.706(2) 0.3583(19) 0.124(8) Uani 1 1 d . U
H222 H 0.8653 0.7143 0.3243 0.149 Uiso 1 1 calc R U
C223 C 0.736(2) 0.7706(19) 0.3277(19) 0.111(7) Uani 1 1 d . U
H223 H 0.7461 0.8215 0.2732 0.133 Uiso 1 1 calc R U
N224 N 0.6008(14) 0.5924(13) 0.2527(14) 0.103(5) Uani 1 1 d D U
C225 C 0.5754(17) 0.4998(17) 0.3169(17) 0.111(7) Uani 1 1 d D U
H22A H 0.5412 0.5076 0.3721 0.133 Uiso 1 1 calc R U
H22B H 0.6330 0.4614 0.3378 0.133 Uiso 1 1 calc R U
C226 C 0.515(2) 0.4504(16) 0.2701(17) 0.122(7) Uani 1 1 d D U
H22C H 0.4640 0.4937 0.2382 0.146 Uiso 1 1 calc R U
H22D H 0.5532 0.4313 0.2229 0.146 Uiso 1 1 calc R U
O227 O 0.4753(14) 0.3697(12) 0.3368(13) 0.137(6) Uani 1 1 d D U
C228 C 0.419(2) 0.3143(19) 0.2942(19) 0.134(7) Uani 1 1 d D U
H22E H 0.3736 0.2791 0.3419 0.161 Uiso 1 1 calc R U
H22F H 0.3827 0.3584 0.2439 0.161 Uiso 1 1 calc R U
C229 C 0.473(2) 0.248(2) 0.256(2) 0.154(8) Uani 1 1 d D U
H22G H 0.5289 0.2220 0.2913 0.185 Uiso 1 1 calc R U
H22H H 0.4337 0.1968 0.2547 0.185 Uiso 1 1 calc R U
O230 O 0.4963(19) 0.3045(14) 0.1658(15) 0.163(7) Uani 1 1 d D U
C231 C 0.558(2) 0.267(2) 0.109(2) 0.172(8) Uani 1 1 d D U
H23A H 0.6142 0.2397 0.1444 0.206 Uiso 1 1 calc R U
H23B H 0.5268 0.2164 0.0968 0.206 Uiso 1 1 calc R U
C232 C 0.588(3) 0.328(2) 0.024(2) 0.180(9) Uani 1 1 d D U
H23C H 0.5337 0.3562 -0.0140 0.216 Uiso 1 1 calc R U
H23D H 0.6284 0.2939 -0.0100 0.216 Uiso 1 1 calc R U
O233 O 0.6382(19) 0.3974(18) 0.0387(17) 0.179(8) Uani 1 1 d D U
C234 C 0.647(3) 0.477(2) -0.038(2) 0.182(9) Uani 1 1 d D U
H23E H 0.6781 0.4590 -0.0893 0.218 Uiso 1 1 calc R U
H23F H 0.5837 0.5027 -0.0571 0.218 Uiso 1 1 calc R U
C235 C 0.696(3) 0.543(2) -0.022(2) 0.188(10) Uani 1 1 d D U
H23G H 0.6931 0.5985 -0.0784 0.225 Uiso 1 1 calc R U
H23H H 0.7622 0.5207 -0.0161 0.225 Uiso 1 1 calc R U
O236 O 0.6695(16) 0.5765(14) 0.0606(14) 0.169(7) Uani 1 1 d D U
C237 C 0.712(2) 0.5344(19) 0.1424(17) 0.143(8) Uani 1 1 d D U
H23I H 0.7802 0.5269 0.1309 0.172 Uiso 1 1 calc R U
H23J H 0.6872 0.4721 0.1726 0.172 Uiso 1 1 calc R U
C238 C 0.6928(17) 0.5962(17) 0.2065(16) 0.118(7) Uani 1 1 d D U
H23K H 0.7402 0.5783 0.2548 0.142 Uiso 1 1 calc R U
H23L H 0.7028 0.6615 0.1688 0.142 Uiso 1 1 calc R U

loop_
_atom_site_aniso_label
_atom_site_aniso_U_11
_atom_site_aniso_U_22
_atom_site_aniso_U_33
_atom_site_aniso_U_23
_atom_site_aniso_U_13
_atom_site_aniso_U_12
Re10 0.1037(12) 0.0768(9) 0.1017(10) 0.0019(7) -0.0071(7) -0.0135(7)
N101 0.086(8) 0.097(8) 0.071(7) 0.000(6) -0.029(6) -0.017(8)
C102 0.084(9) 0.100(9) 0.074(8) 0.000(7) -0.033(7) -0.023(9)
C103 0.14(3) 0.08(2) 0.20(4) 0.02(2) -0.06(3) 0.06(2)
C104 0.10(2) 0.11(2) 0.079(18) 0.009(15) -0.017(15) 0.022(18)
C105 0.088(8) 0.096(8) 0.068(7) -0.002(6) -0.024(6) -0.010(7)
C106 0.093(8) 0.094(8) 0.066(7) -0.007(6) -0.022(6) -0.003(7)
C107 0.097(8) 0.093(8) 0.061(6) -0.010(6) -0.022(6) 0.002(7)
C108 0.11(2) 0.13(2) 0.14(3) -0.03(2) -0.042(19) 0.04(2)
C109 0.13(2) 0.11(2) 0.068(17) 0.034(16) 0.023(16) 0.010(19)
C110 0.102(9) 0.095(9) 0.058(8) -0.006(7) -0.018(8) 0.004(8)
N111 0.101(8) 0.093(8) 0.056(7) -0.010(6) -0.021(6) 0.004(7)
C112 0.099(11) 0.041(8) 0.077(13) -0.019(8) -0.026(9) -0.034(7)
O113 0.147(13) 0.108(12) 0.158(17) 0.004(11) -0.012(11) 0.020(10)
C114 0.116(14) 0.080(13) 0.098(17) 0.001(12) -0.013(12) -0.016(11)
O115 0.120(12) 0.088(11) 0.175(17) 0.031(11) -0.024(11) -0.019(9)
C116 0.14(2) 0.084(16) 0.092(11) -0.011(11) -0.030(12) 0.014(16)
O117 0.29(3) 0.17(2) 0.101(11) -0.035(12) -0.023(13) -0.06(2)
N118 0.127(14) 0.082(11) 0.081(11) -0.018(9) -0.039(11) -0.016(11)
C119 0.125(15) 0.120(15) 0.089(13) -0.003(12) -0.036(13) -0.007(13)
C120 0.125(17) 0.114(14) 0.091(14) 0.010(12) -0.005(13) -0.018(14)
C121 0.133(17) 0.112(14) 0.104(15) 0.002(12) 0.004(13) -0.016(14)
C122 0.120(16) 0.097(14) 0.105(14) -0.011(12) -0.002(13) -0.028(12)
C123 0.132(16) 0.072(12) 0.093(13) -0.011(11) -0.015(12) -0.030(12)
N124 0.193(18) 0.085(13) 0.185(19) -0.037(12) -0.093(15) -0.007(14)
C125 0.25(2) 0.125(17) 0.24(2) -0.054(16) -0.107(18) -0.001(18)
C126 0.31(2) 0.19(2) 0.29(2) -0.075(18) -0.12(2) 0.02(2)
O127 0.33(2) 0.23(2) 0.32(2) -0.122(17) -0.11(2) -0.01(2)
C128 0.37(3) 0.24(2) 0.35(2) -0.11(2) -0.13(2) -0.02(2)
C129 0.39(3) 0.23(2) 0.35(3) -0.11(2) -0.14(2) -0.01(2)
O130 0.40(3) 0.22(2) 0.35(3) -0.112(19) -0.15(2) -0.02(2)
C131 0.40(3) 0.20(2) 0.35(3) -0.11(2) -0.16(2) -0.02(2)
C132 0.40(3) 0.20(2) 0.34(2) -0.10(2) -0.16(2) 0.00(2)
O133 0.40(3) 0.22(2) 0.33(2) -0.08(2) -0.17(2) 0.01(2)
C134 0.38(3) 0.21(2) 0.30(2) -0.07(2) -0.16(2) 0.02(2)
C135 0.34(2) 0.20(2) 0.27(2) -0.062(19) -0.15(2) 0.04(2)
O136 0.30(2) 0.153(16) 0.24(2) -0.056(15) -0.127(16) 0.024(17)
C137 0.25(2) 0.123(16) 0.21(2) -0.048(15) -0.109(17) 0.016(17)
C138 0.21(2) 0.107(15) 0.19(2) -0.034(14) -0.091(16) -0.001(16)
Re20 0.1066(12) 0.0728(9) 0.1022(10) -0.0043(7) -0.0143(7) -0.0116(7)
N201 0.114(11) 0.071(9) 0.089(10) -0.011(8) 0.004(9) -0.026(9)
C202 0.12(2) 0.087(19) 0.076(16) -0.015(14) -0.015(16) 0.008(17)
C203 0.11(2) 0.071(17) 0.12(2) 0.007(15) 0.008(17) -0.052(15)
C204 0.116(12) 0.065(10) 0.092(11) -0.015(9) -0.011(10) -0.044(9)
C205 0.105(10) 0.063(8) 0.087(8) -0.015(7) -0.010(8) -0.043(8)
C206 0.105(10) 0.073(8) 0.082(8) -0.019(8) -0.017(8) -0.032(8)
C207 0.096(9) 0.081(8) 0.065(7) -0.033(7) -0.014(7) -0.013(8)
C208 0.096(11) 0.090(11) 0.088(10) -0.019(10) -0.022(10) -0.008(10)
C209 0.09(2) 0.10(2) 0.11(2) -0.007(17) 0.020(17) -0.028(16)
C210 0.13(3) 0.11(2) 0.10(2) -0.009(19) -0.010(19) -0.01(2)
N211 0.099(10) 0.087(9) 0.041(7) -0.039(7) -0.003(7) 0.000(8)
C212 0.141(18) 0.073(13) 0.15(2) -0.008(14) -0.023(16) -0.037(13)
O213 0.161(15) 0.078(11) 0.21(2) -0.024(12) -0.025(13) -0.045(11)
C214 0.120(14) 0.090(12) 0.080(14) -0.054(10) -0.048(12) -0.003(10)
O215 0.107(12) 0.116(12) 0.164(17) 0.003(11) -0.025(10) -0.010(9)
C216 0.15(2) 0.051(13) 0.079(9) -0.001(9) -0.018(10) 0.018(14)
O217 0.23(2) 0.153(18) 0.104(10) -0.050(11) 0.016(12) -0.038(16)
N218 0.113(13) 0.061(9) 0.081(11) -0.002(8) -0.030(10) -0.053(9)
C219 0.108(14) 0.080(12) 0.085(12) 0.015(10) -0.017(11) -0.032(11)
C220 0.105(15) 0.090(13) 0.101(14) 0.027(11) -0.021(12) -0.017(13)
C221 0.120(16) 0.105(14) 0.107(15) 0.008(12) -0.010(13) -0.016(14)
C222 0.120(16) 0.115(15) 0.106(14) 0.013(12) -0.008(13) -0.027(13)
C223 0.111(16) 0.094(13) 0.104(14) 0.005(12) -0.011(13) -0.031(13)
N224 0.111(13) 0.089(11) 0.106(13) -0.025(10) -0.002(10) -0.033(11)
C225 0.126(15) 0.089(13) 0.114(14) -0.024(11) -0.004(12) -0.021(12)
C226 0.150(15) 0.087(13) 0.117(14) -0.015(11) 0.013(13) -0.030(12)
O227 0.182(14) 0.102(12) 0.117(12) -0.018(9) 0.021(11) -0.036(10)
C228 0.187(17) 0.103(14) 0.121(15) -0.040(12) 0.005(14) -0.060(13)
C229 0.221(18) 0.105(15) 0.135(16) -0.033(13) 0.007(15) -0.039(14)
O230 0.241(17) 0.110(13) 0.137(14) -0.042(11) 0.022(13) -0.005(13)
C231 0.25(2) 0.122(16) 0.151(17) -0.064(14) 0.028(16) 0.021(16)
C232 0.25(2) 0.131(18) 0.150(17) -0.045(15) 0.027(17) 0.021(17)
O233 0.246(18) 0.136(17) 0.150(15) -0.042(13) 0.010(15) 0.004(15)
C234 0.25(2) 0.146(19) 0.150(17) -0.050(15) 0.011(17) 0.002(17)
C235 0.26(2) 0.149(18) 0.140(16) -0.038(15) 0.005(17) 0.021(17)
O236 0.244(17) 0.141(14) 0.120(13) -0.041(11) -0.025(13) 0.014(13)
C237 0.195(17) 0.128(15) 0.100(15) -0.022(13) -0.031(14) -0.008(15)
C238 0.147(16) 0.097(13) 0.105(14) -0.020(11) -0.016(13) -0.018(14)

loop_
_atom_type_symbol
_atom_type_description
_atom_type_scat_dispersion_real
_atom_type_scat_dispersion_imag
_atom_type_scat_source
C C 0.0181 0.0091 'International Tables Vol C Tables 4.2.6.8 and 6.1.1.4'
H H 0.0000 0.0000 'International Tables Vol C Tables 4.2.6.8 and 6.1.1.4'
N N 0.0311 0.0180 'International Tables Vol C Tables 4.2.6.8 and 6.1.1.4'
O O 0.0492 0.0322 'International Tables Vol C Tables 4.2.6.8 and 6.1.1.4'
Re Re -5.2083 5.8923 'International Tables Vol C Tables 4.2.6.8 and 6.1.1.4'

loop_
_geom_angle_atom_site_label_1
_geom_angle_atom_site_label_2
_geom_angle_atom_site_label_3
_geom_angle
C114 Re10 C112 85.1(11)
C114 Re10 C116 89.8(12)
C112 Re10 C116 90.4(9)
C114 Re10 N111 90.6(10)
C112 Re10 N111 93.2(8)
C116 Re10 N111 176.4(8)
C114 Re10 N101 95.8(10)
C112 Re10 N101 173.9(7)
C116 Re10 N101 95.6(9)
N111 Re10 N101 80.8(7)
C114 Re10 N118 177.9(10)
C112 Re10 N118 96.7(8)
C116 Re10 N118 91.2(10)
N111 Re10 N118 88.2(7)
N101 Re10 N118 82.3(8)
C102 N101 C105 99(2)
C102 N101 Re10 138.1(18)
C105 N101 Re10 122.6(15)
C103 C102 N101 121(3)
C103 C102 H102 119.7
N101 C102 H102 119.7
C102 C103 C104 102(3)
C102 C103 H103 128.8
C104 C103 H103 128.8
C103 C104 C105 111(3)
C103 C104 H104 124.4
C105 C104 H104 124.4
C104 C105 C106 129(3)
C104 C105 N101 107(2)
C106 C105 N101 124(2)
N124 C106 C105 124(2)
N124 C106 C107 119(2)
C105 C106 C107 116(2)
C108 C107 N111 106(2)
C108 C107 C106 135(3)
N111 C107 C106 119(2)
C107 C108 C109 108(3)
C107 C108 H108 125.8
C109 C108 H108 125.8
C110 C109 C108 103(2)
C110 C109 H109 128.3
C108 C109 H109 128.3
C109 C110 N111 116(3)
C109 C110 H110 121.9
N111 C110 H110 121.9
C110 N111 C107 105.9(19)
C110 N111 Re10 125.2(18)
C107 N111 Re10 128.5(14)
O113 C112 Re10 171.3(18)
O115 C114 Re10 179(2)
O117 C116 Re10 176(3)
C119 N118 C123 113(2)
C119 N118 Re10 126.4(19)
C123 N118 Re10 120.7(15)
N118 C119 C120 124(3)
N118 C119 H119 118.2
C120 C119 H119 118.2
C121 C120 C119 121(3)
C121 C120 H120 119.7
C119 C120 H120 119.7
C120 C121 C122 119(3)
C120 C121 H121 120.3
C122 C121 H121 120.3
C121 C122 C123 118(3)
C121 C122 H122 121.2
C123 C122 H122 121.2
C122 C123 N118 126(2)
C122 C123 H123 117.0
N118 C123 H123 117.0
C106 N124 C138 124(2)
C106 N124 C125 119(2)
C138 N124 C125 116(2)
N124 C125 C126 112(2)
N124 C125 H12A 109.1
C126 C125 H12A 109.1
N124 C125 H12B 109.1
C126 C125 H12B 109.1
H12A C125 H12B 107.9
O127 C126 C125 113(2)
O127 C126 H12C 109.0
C125 C126 H12C 109.0
O127 C126 H12D 109.0
C125 C126 H12D 109.0
H12C C126 H12D 107.8
C126 O127 C128 116(2)
C129 C128 O127 118(3)
C129 C128 H12E 107.8
O127 C128 H12E 107.8
C129 C128 H12F 107.8
O127 C128 H12F 107.8
H12E C128 H12F 107.1
O130 C129 C128 102(3)
O130 C129 H12G 111.3
C128 C129 H12G 111.3
O130 C129 H12H 111.3
C128 C129 H12H 111.3
H12G C129 H12H 109.2
C129 O130 C131 118(3)
C132 C131 O130 118(3)
C132 C131 H13A 107.8
O130 C131 H13A 107.8
C132 C131 H13B 107.8
O130 C131 H13B 107.8
H13A C131 H13B 107.1
C131 C132 O133 108(3)
C131 C132 H13C 110.2
O133 C132 H13C 110.2
C131 C132 H13D 110.2
O133 C132 H13D 110.2
H13C C132 H13D 108.5
C134 O133 C132 116(3)
C135 C134 O133 113(4)
C135 C134 H13E 108.9
O133 C134 H13E 108.9
C135 C134 H13F 108.9
O133 C134 H13F 108.9
H13E C134 H13F 107.7
C134 C135 O136 123(3)
C134 C135 H13G 106.6
O136 C135 H13G 106.6
C134 C135 H13H 106.6
O136 C135 H13H 106.6
H13G C135 H13H 106.6
C137 O136 C135 121(2)
O136 C137 C138 109(2)
O136 C137 H13I 110.0
C138 C137 H13I 110.0
O136 C137 H13J 110.0
C138 C137 H13J 110.0
H13I C137 H13J 108.3
N124 C138 C137 118(2)
N124 C138 H13K 107.8
C137 C138 H13K 107.8
N124 C138 H13L 107.8
C137 C138 H13L 107.8
H13K C138 H13L 107.2
C214 Re20 C212 82.1(12)
C214 Re20 C216 90.5(9)
C212 Re20 C216 89.4(12)
C214 Re20 N201 100.4(9)
C212 Re20 N201 174.5(11)
C216 Re20 N201 95.5(9)
C214 Re20 N211 91.6(8)
C212 Re20 N211 95.4(11)
C216 Re20 N211 175.0(8)
N201 Re20 N211 79.7(7)
C214 Re20 N218 176.1(9)
C212 Re20 N218 97.3(10)
C216 Re20 N218 93.4(8)
N201 Re20 N218 79.9(7)
N211 Re20 N218 84.6(7)
C205 N201 C202 101.5(19)
C205 N201 Re20 128.6(17)
C202 N201 Re20 129.5(17)
C203 C202 N201 118(2)
C203 C202 H202 121.0
N201 C202 H202 121.0
C202 C203 C204 102(2)
C202 C203 H203 129.1
C204 C203 H203 129.1
C203 C204 C205 110(2)
C203 C204 H204 124.8
C205 C204 H204 124.8
C206 C205 N201 121(2)
C206 C205 C204 130(2)
N201 C205 C204 108(2)
N224 C206 C205 121(2)
N224 C206 C207 118(2)
C205 C206 C207 121(2)
N211 C207 C208 113(2)
N211 C207 C206 121(2)
C208 C207 C206 124(2)
C207 C208 C209 103(2)
C207 C208 H208 128.6
C209 C208 H208 128.6
C210 C209 C208 110(3)
C210 C209 H209 125.2
C208 C209 H209 125.2
C209 C210 N211 110(3)
C209 C210 H210 124.8
N211 C210 H210 124.8
C210 N211 C207 104(2)
C210 N211 Re20 127.6(19)
C207 N211 Re20 128.4(14)
O213 C212 Re20 172(2)
O215 C214 Re20 176.2(18)
O217 C216 Re20 177(3)
C219 N218 C223 111(2)
C219 N218 Re20 127.7(19)
C223 N218 Re20 120.8(15)
N218 C219 C220 128(3)
N218 C219 H219 116.2
C220 C219 H219 116.2
C221 C220 C219 118(2)
C221 C220 H220 120.8
C219 C220 H220 120.8
C220 C221 C222 118(3)
C220 C221 H221 121.2
C222 C221 H221 121.2
C223 C222 C221 122(3)
C223 C222 H222 119.0
C221 C222 H222 119.0
C222 C223 N218 123(3)
C222 C223 H223 118.5
N218 C223 H223 118.5
C206 N224 C238 120(2)
C206 N224 C225 122(2)
C238 N224 C225 115.7(19)
N224 C225 C226 111.2(19)
N224 C225 H22A 109.4
C226 C225 H22A 109.4
N224 C225 H22B 109.4
C226 C225 H22B 109.4
H22A C225 H22B 108.0
O227 C226 C225 111(2)
O227 C226 H22C 109.4
C225 C226 H22C 109.4
O227 C226 H22D 109.4
C225 C226 H22D 109.4
H22C C226 H22D 108.0
C226 O227 C228 114(2)
C229 C228 O227 116(3)
C229 C228 H22E 108.2
O227 C228 H22E 108.2
C229 C228 H22F 108.2
O227 C228 H22F 108.2
H22E C228 H22F 107.4
O230 C229 C228 102(3)
O230 C229 H22G 111.3
C228 C229 H22G 111.3
O230 C229 H22H 111.3
C228 C229 H22H 111.3
H22G C229 H22H 109.2
C229 O230 C231 119(3)
C232 C231 O230 118(3)
C232 C231 H23A 107.9
O230 C231 H23A 107.9
C232 C231 H23B 107.9
O230 C231 H23B 107.9
H23A C231 H23B 107.2
C231 C232 O233 109(3)
C231 C232 H23C 109.8
O233 C232 H23C 109.8
C231 C232 H23D 109.8
O233 C232 H23D 109.8
H23C C232 H23D 108.3
C234 O233 C232 115(3)
C235 C234 O233 114(3)
C235 C234 H23E 108.8
O233 C234 H23E 108.8
C235 C234 H23F 108.8
O233 C234 H23F 108.8
H23E C234 H23F 107.7
C234 C235 O236 120(3)
C234 C235 H23G 107.3
O236 C235 H23G 107.3
C234 C235 H23H 107.3
O236 C235 H23H 107.3
H23G C235 H23H 106.9
C237 O236 C235 119(2)
O236 C237 C238 109(2)
O236 C237 H23I 110.0
C238 C237 H23I 110.0
O236 C237 H23J 110.0
C238 C237 H23J 110.0
H23I C237 H23J 108.4
N224 C238 C237 117.3(19)
N224 C238 H23K 108.0
C237 C238 H23K 108.0
N224 C238 H23L 108.0
C237 C238 H23L 108.0
H23K C238 H23L 107.2

loop_
_geom_bond_atom_site_label_1
_geom_bond_atom_site_label_2
_geom_bond_distance
Re10 C114 1.80(3)
Re10 C112 1.84(2)
Re10 C116 2.03(3)
Re10 N111 2.110(17)
Re10 N101 2.14(2)
Re10 N118 2.16(2)
N101 C102 1.36(3)
N101 C105 1.45(3)
C102 C103 1.32(3)
C102 H102 0.9300
C103 C104 1.35(4)
C103 H103 0.9300
C104 C105 1.42(3)
C104 H104 0.9300
C105 C106 1.43(3)
C106 N124 1.33(3)
C106 C107 1.45(3)
C107 C108 1.35(3)
C107 N111 1.42(3)
C108 C109 1.46(3)
C108 H108 0.9300
C109 C110 1.29(3)
C109 H109 0.9300
C110 N111 1.30(2)
C110 H110 0.9300
C112 O113 1.25(2)
C114 O115 1.26(3)
C116 O117 1.09(3)
N118 C119 1.28(3)
N118 C123 1.40(3)
C119 C120 1.43(3)
C119 H119 0.9300
C120 C121 1.31(3)
C120 H120 0.9300
C121 C122 1.34(3)
C121 H121 0.9300
C122 C123 1.36(3)
C122 H122 0.9300
C123 H123 0.9300
N124 C138 1.43(2)
N124 C125 1.46(3)
C125 C126 1.49(3)
C125 H12A 0.9700
C125 H12B 0.9700
C126 O127 1.41(2)
C126 H12C 0.9700
C126 H12D 0.9700
O127 C128 1.48(3)
C128 C129 1.45(3)
C128 H12E 0.9700
C128 H12F 0.9700
C129 O130 1.37(3)
C129 H12G 0.9700
C129 H12H 0.9700
O130 C131 1.40(3)
C131 C132 1.36(3)
C131 H13A 0.9700
C131 H13B 0.9700
C132 O133 1.36(3)
C132 H13C 0.9700
C132 H13D 0.9700
O133 C134 1.36(3)
C134 C135 1.33(4)
C134 H13E 0.9700
C134 H13F 0.9700
C135 O136 1.49(3)
C135 H13G 0.9700
C135 H13H 0.9700
O136 C137 1.34(2)
C137 C138 1.53(3)
C137 H13I 0.9700
C137 H13J 0.9700
C138 H13K 0.9700
C138 H13L 0.9700
Re20 C214 1.80(3)
Re20 C212 1.80(3)
Re20 C216 2.02(3)
Re20 N201 2.079(19)
Re20 N211 2.114(14)
Re20 N218 2.17(2)
N201 C205 1.41(3)
N201 C202 1.43(3)
C202 C203 1.33(3)
C202 H202 0.9300
C203 C204 1.43(3)
C203 H203 0.9300
C204 C205 1.43(3)
C204 H204 0.9300
C205 C206 1.41(3)
C206 N224 1.35(3)
C206 C207 1.45(3)
C207 N211 1.37(2)
C207 C208 1.38(3)
C208 C209 1.40(3)
C208 H208 0.9300
C209 C210 1.35(3)
C209 H209 0.9300
C210 N211 1.37(3)
C210 H210 0.9300
C212 O213 1.26(3)
C214 O215 1.27(3)
C216 O217 1.11(3)
N218 C219 1.32(2)
N218 C223 1.38(3)
C219 C220 1.38(3)
C219 H219 0.9300
C220 C221 1.31(3)
C220 H220 0.9300
C221 C222 1.35(3)
C221 H221 0.9300
C222 C223 1.34(3)
C222 H222 0.9300
C223 H223 0.9300
N224 C238 1.43(2)
N224 C225 1.46(2)
C225 C226 1.49(3)
C225 H22A 0.9700
C225 H22B 0.9700
C226 O227 1.41(2)
C226 H22C 0.9700
C226 H22D 0.9700
O227 C228 1.48(3)
C228 C229 1.45(3)
C228 H22E 0.9700
C228 H22F 0.9700
C229 O230 1.37(3)
C229 H22G 0.9700
C229 H22H 0.9700
O230 C231 1.40(3)
C231 C232 1.36(3)
C231 H23A 0.9700
C231 H23B 0.9700
C232 O233 1.36(3)
C232 H23C 0.9700
C232 H23D 0.9700
O233 C234 1.36(3)
C234 C235 1.33(4)
C234 H23E 0.9700
C234 H23F 0.9700
C235 O236 1.50(3)
C235 H23G 0.9700
C235 H23H 0.9700
O236 C237 1.34(2)
C237 C238 1.54(3)
C237 H23I 0.9700
C237 H23J 0.9700
C238 H23K 0.9700
C238 H23L 0.9700

loop_
_geom_torsion_atom_site_label_1
_geom_torsion_atom_site_label_2
_geom_torsion_atom_site_label_3
_geom_torsion_atom_site_label_4
_geom_torsion
C105 N101 C102 C103 3(3)
Re10 N101 C102 C103 -173(2)
N101 C102 C103 C104 -3(4)
C102 C103 C104 C105 3(4)
C103 C104 C105 C106 -177(3)
C103 C104 C105 N101 -1(3)
C102 N101 C105 C104 -1(2)
Re10 N101 C105 C104 175.7(14)
C102 N101 C105 C106 176(2)
Re10 N101 C105 C106 -8(3)
C104 C105 C106 N124 -36(4)
N101 C105 C106 N124 149(3)
C104 C105 C106 C107 135(3)
N101 C105 C106 C107 -41(3)
N124 C106 C107 C108 37(4)
C105 C106 C107 C108 -134(3)
N124 C106 C107 N111 -149(2)
C105 C106 C107 N111 40(3)
N111 C107 C108 C109 2(3)
C106 C107 C108 C109 176(3)
C107 C108 C109 C110 -2(3)
C108 C109 C110 N111 0(3)
C109 C110 N111 C107 1(3)
C109 C110 N111 Re10 174.4(19)
C108 C107 N111 C110 -2(3)
C106 C107 N111 C110 -177(2)
C108 C107 N111 Re10 -175.1(16)
C106 C107 N111 Re10 10(3)
C123 N118 C119 C120 -2(4)
Re10 N118 C119 C120 178.6(19)
N118 C119 C120 C121 0(5)
C119 C120 C121 C122 2(5)
C120 C121 C122 C123 -3(4)
C121 C122 C123 N118 1(4)
C119 N118 C123 C122 1(4)
Re10 N118 C123 C122 -179(2)
C105 C106 N124 C138 -175(2)
C107 C106 N124 C138 14(4)
C105 C106 N124 C125 -8(4)
C107 C106 N124 C125 -178(2)
C106 N124 C125 C126 127(3)
C138 N124 C125 C126 -64(3)
N124 C125 C126 O127 -110(4)
C125 C126 O127 C128 165(3)
C126 O127 C128 C129 41(5)
O127 C128 C129 O130 -84(5)
C128 C129 O130 C131 170(4)
C129 O130 C131 C132 170(4)
O130 C131 C132 O133 77(5)
C131 C132 O133 C134 -157(4)
C132 O133 C134 C135 172(4)
O133 C134 C135 O136 -69(6)
C134 C135 O136 C137 32(6)
C135 O136 C137 C138 135(4)
C106 N124 C138 C137 -109(3)
C125 N124 C138 C137 83(3)
O136 C137 C138 N124 162(3)
C205 N201 C202 C203 2(3)
Re20 N201 C202 C203 -170.9(18)
N201 C202 C203 C204 -3(3)
C202 C203 C204 C205 2(3)
C202 N201 C205 C206 173(2)
Re20 N201 C205 C206 -14(3)
C202 N201 C205 C204 0(2)
Re20 N201 C205 C204 172.8(15)
C203 C204 C205 C206 -174(2)
C203 C204 C205 N201 -1(3)
N201 C205 C206 N224 152(2)
C204 C205 C206 N224 -37(4)
N201 C205 C206 C207 -29(3)
C204 C205 C206 C207 142(2)
N224 C206 C207 N211 -153(2)
C205 C206 C207 N211 28(3)
N224 C206 C207 C208 45(3)
C205 C206 C207 C208 -134(2)
N211 C207 C208 C209 2(3)
C206 C207 C208 C209 166(2)
C207 C208 C209 C210 0(3)
C208 C209 C210 N211 -2(3)
C209 C210 N211 C207 3(3)
C209 C210 N211 Re20 179.9(17)
C208 C207 N211 C210 -4(3)
C206 C207 N211 C210 -168(2)
C208 C207 N211 Re20 179.9(14)
C206 C207 N211 Re20 16(3)
C223 N218 C219 C220 -2(3)
Re20 N218 C219 C220 -176(2)
N218 C219 C220 C221 -2(4)
C219 C220 C221 C222 5(4)
C220 C221 C222 C223 -4(5)
C221 C222 C223 N218 0(5)
C219 N218 C223 C222 3(4)
Re20 N218 C223 C222 178(2)
C205 C206 N224 C238 -158(2)
C207 C206 N224 C238 23(3)
C205 C206 N224 C225 6(3)
C207 C206 N224 C225 -172.6(19)
C206 N224 C225 C226 97(3)
C238 N224 C225 C226 -98(3)
N224 C225 C226 O227 -169(2)
C225 C226 O227 C228 -177(2)
C226 O227 C228 C229 82(3)
O227 C228 C229 O230 -86(3)
C228 C229 O230 C231 173(3)
C229 O230 C231 C232 -173(3)
O230 C231 C232 O233 62(5)
C231 C232 O233 C234 -161(3)
C232 O233 C234 C235 -180(3)
O233 C234 C235 O236 -52(5)
C234 C235 O236 C237 92(4)
C235 O236 C237 C238 166(2)
C206 N224 C238 C237 -134(2)
C225 N224 C238 C237 61(3)
O236 C237 C238 N224 77(3)
